data_4338040
loop_
_publ_author_name
'Ruiz, Jos\'e'
'Lorusso, Giulia'
'Evangelisti, Marco'
'Brechin, Euan K.'
'Pope, Simon J. A.'
'Colacio, Enrique'

_publ_section_title
;
 Closely-Related Zn(II)2Ln(III)2 Complexes (Ln(III) = Gd, Yb) with Either
 Magnetic Refrigerant or Luminescent Single-Molecule Magnet Properties.
;
_journal_issue 7
_journal_name_full 'Inorganic chemistry'
_journal_page_first 3586
_journal_paper_doi 10.1021/ic403097s
_journal_volume 53
_journal_year 2014
_chemical_formula_sum 'C56 H90 N8 O28 Yb2 Zn2'
_chemical_formula_weight 1800.18
_chemical_name_systematic
;
 ?
;
_space_group_IT_number 2
_symmetry_cell_setting triclinic
_symmetry_space_group_name_Hall '-P 1'
_symmetry_space_group_name_H-M 'P -1'
_atom_sites_solution_hydrogens geom
_atom_sites_solution_primary direct
_atom_sites_solution_secondary difmap
_audit_creation_method SHELXL-97
_cell_angle_alpha 62.537(5)
_cell_angle_beta 61.983(5)
_cell_angle_gamma 81.114(5)
_cell_formula_units_Z 1
_cell_length_a 12.818(5)
_cell_length_b 12.963(5)
_cell_length_c 13.031(5)
_cell_measurement_reflns_used 12423
_cell_measurement_temperature 100(2)
_cell_measurement_theta_max 27.9905
_cell_measurement_theta_min 2.6315
_cell_volume 1690.7(11)
_computing_cell_refinement 'Bruker smart'
_computing_data_collection 'Bruker smart'
_computing_data_reduction 'Bruker smart'
_computing_molecular_graphics 'Bruker SHELXTL'
_computing_publication_material 'SHELXL-97 (Sheldrick, 1997)'
_computing_structure_refinement 'SHELXL-97 (Sheldrick, 1997)'
_computing_structure_solution 'SHELXL-97 (Sheldrick, 1990)'
_diffrn_ambient_temperature 100(2)
_diffrn_measured_fraction_theta_full 0.996
_diffrn_measured_fraction_theta_max 0.996
_diffrn_measurement_device_type 'Bruker Axs APEX automatic diffractometer'
_diffrn_measurement_method 'phi and omega scans'
_diffrn_radiation_monochromator graphite
_diffrn_radiation_source 'fine-focus sealed tube'
_diffrn_radiation_type MoK\a
_diffrn_radiation_wavelength 0.71069
_diffrn_reflns_av_R_equivalents 0.0300
_diffrn_reflns_av_sigmaI/netI 0.0279
_diffrn_reflns_limit_h_max 15
_diffrn_reflns_limit_h_min -15
_diffrn_reflns_limit_k_max 15
_diffrn_reflns_limit_k_min -15
_diffrn_reflns_limit_l_max 15
_diffrn_reflns_limit_l_min -15
_diffrn_reflns_number 16638
_diffrn_reflns_theta_full 25.00
_diffrn_reflns_theta_max 25.00
_diffrn_reflns_theta_min 1.78
_exptl_absorpt_coefficient_mu 3.530
_exptl_absorpt_correction_T_max 0.4542
_exptl_absorpt_correction_T_min 0.3674
_exptl_absorpt_correction_type empirical
_exptl_absorpt_process_details 'Bruker SADABS (Bruker, 1999)'
_exptl_crystal_colour Yellow
_exptl_crystal_density_diffrn 1.768
_exptl_crystal_density_method 'not measured'
_exptl_crystal_description Prismatic
_exptl_crystal_F_000 906
_exptl_crystal_size_max 0.40
_exptl_crystal_size_mid 0.29
_exptl_crystal_size_min 0.19
_refine_diff_density_max 2.345
_refine_diff_density_min -1.853
_refine_diff_density_rms 0.119
_refine_ls_extinction_method none
_refine_ls_goodness_of_fit_ref 1.062
_refine_ls_hydrogen_treatment constr
_refine_ls_matrix_type full
_refine_ls_number_parameters 454
_refine_ls_number_reflns 5935
_refine_ls_number_restraints 0
_refine_ls_restrained_S_all 1.062
_refine_ls_R_factor_all 0.0341
_refine_ls_R_factor_gt 0.0328
_refine_ls_shift/su_max 0.000
_refine_ls_shift/su_mean 0.000
_refine_ls_structure_factor_coef Fsqd
_refine_ls_weighting_details 'calc w=1/[\s^2^(Fo^2^)+(0.0466P)^2^+5.1387P] where P=(Fo^2^+2Fc^2^)/3'
_refine_ls_weighting_scheme calc
_refine_ls_wR_factor_gt 0.0861
_refine_ls_wR_factor_ref 0.0871
_reflns_number_gt 5663
_reflns_number_total 5935
_reflns_threshold_expression >2sigma(I)
_cod_data_source_file ic403097s_si_002.cif
_cod_data_source_block compound2
_cod_depositor_comments
;
The following automatic conversions were performed:

'_symmetry_cell_setting' value 'Triclinic' changed to 'triclinic'
according to
/usr/data/users/saulius/automatic-downloads/rss-feeds/ACS/lib/dictionaries/cif_core.dic
dictionary named 'cif_core.dic' version 2.4.2 from
2011-04-26.

'_exptl_absorpt_correction_type' value 'Empirical'
changed to 'empirical' according to
/usr/data/users/saulius/automatic-downloads/rss-feeds/ACS/lib/dictionaries/cif_core.dic
dictionary named 'cif_core.dic' version 2.4.2 from 2011-04-26.

Automatic conversion script
Id: cif_fix_values 2281 2013-09-26 08:29:07Z andrius 

 Adding full bibliography for 4338039--4338041.cif.
;
_cod_original_sg_symbol_H-M P-1
_cod_database_code 4338040

loop_
_symmetry_equiv_pos_as_xyz
'x, y, z'
'-x, -y, -z'

loop_
_atom_site_label
_atom_site_type_symbol
_atom_site_fract_x
_atom_site_fract_y
_atom_site_fract_z
_atom_site_U_iso_or_equiv
_atom_site_adp_type
_atom_site_occupancy
_atom_site_symmetry_multiplicity
_atom_site_calc_flag
_atom_site_refinement_flags
_atom_site_disorder_assembly
_atom_site_disorder_group
Zn1 Zn 0.17620(5) 0.20357(4) 0.54108(5) 0.02360(13) Uani 1 1 d . A .
Yb1 Yb 0.028854(16) 0.167816(15) 0.394680(17) 0.02240(8) Uani 1 1 d . . .
C1A C 0.1879(5) 0.1380(5) 0.1131(5) 0.0352(11) Uani 1 1 d . A .
H1A1 H 0.2396 0.2076 0.0488 0.053 Uiso 1 1 calc R . .
H1A2 H 0.1112 0.1501 0.1154 0.053 Uiso 1 1 calc R . .
H1A3 H 0.2203 0.0746 0.0917 0.053 Uiso 1 1 calc R . .
C3A C 0.2851(4) 0.1005(4) 0.2440(4) 0.0231(9) Uani 1 1 d . A .
C4A C 0.3011(4) 0.1637(3) 0.2991(4) 0.0223(9) Uani 1 1 d . A .
C6A C 0.4122(4) 0.1647(4) 0.2947(4) 0.0268(10) Uani 1 1 d . . .
C7A C 0.4986(4) 0.0980(4) 0.2449(4) 0.0313(11) Uani 1 1 d . . .
H7A H 0.5720 0.0993 0.2425 0.038 Uiso 1 1 calc R . .
C8A C 0.4783(4) 0.0295(4) 0.1986(4) 0.0326(11) Uani 1 1 d . . .
C9A C 0.5709(5) -0.0465(5) 0.1487(5) 0.0437(14) Uani 1 1 d . . .
H9A1 H 0.5517 -0.1259 0.2146 0.066 Uiso 1 1 calc R . .
H9A2 H 0.6474 -0.0198 0.1276 0.066 Uiso 1 1 calc R . .
H9A3 H 0.5720 -0.0417 0.0725 0.066 Uiso 1 1 calc R . .
C10A C 0.3699(4) 0.0326(4) 0.1975(4) 0.0277(10) Uani 1 1 d . . .
H10A H 0.3547 -0.0111 0.1654 0.033 Uiso 1 1 calc R . .
C11A C 0.4391(4) 0.2466(4) 0.3325(5) 0.0326(11) Uani 1 1 d . . .
H11A H 0.5227 0.2465 0.3103 0.039 Uiso 1 1 calc R . .
H11B H 0.4248 0.3248 0.2813 0.039 Uiso 1 1 calc R . .
C12A C 0.4113(4) 0.1128(4) 0.5480(5) 0.0262(10) Uani 1 1 d . . .
H12A H 0.4939 0.1262 0.5204 0.039 Uiso 1 1 calc R . .
H12B H 0.4005 0.0494 0.5343 0.039 Uiso 1 1 calc R . .
H12C H 0.3669 0.0937 0.6386 0.039 Uiso 1 1 calc R . .
C14A C 0.3893(6) 0.3174(5) 0.4913(7) 0.0506(16) Uani 1 1 d . . .
H14A H 0.4735 0.3397 0.4476 0.061 Uiso 1 1 calc R . .
H14B H 0.3605 0.2931 0.5832 0.061 Uiso 1 1 calc R . .
C15A C 0.3249(6) 0.4216(5) 0.4372(9) 0.063(2) Uani 1 1 d . A .
H15A H 0.3304 0.4813 0.4600 0.076 Uiso 1 1 calc R . .
H15B H 0.3634 0.4542 0.3432 0.076 Uiso 1 1 calc R . .
C17A C 0.1610(5) 0.4597(4) 0.3885(6) 0.0459(15) Uani 1 1 d . A .
H17A H 0.0771 0.4446 0.4245 0.069 Uiso 1 1 calc R . .
H17B H 0.2017 0.4406 0.3168 0.069 Uiso 1 1 calc R . .
H17C H 0.1789 0.5407 0.3588 0.069 Uiso 1 1 calc R . .
C18A C 0.1649(12) 0.4092(8) 0.6039(10) 0.027(3) Uani 0.48(2) 1 d P A 1
H18A H 0.2335 0.4052 0.6180 0.032 Uiso 0.48(2) 1 calc PR A 1
H18B H 0.1371 0.4865 0.5876 0.032 Uiso 0.48(2) 1 calc PR A 1
C18B C 0.0920(12) 0.3994(8) 0.6026(10) 0.033(4) Uani 0.52(2) 1 d P A 2
H18C H 0.1008 0.4757 0.5958 0.040 Uiso 0.52(2) 1 calc PR A 2
H18D H 0.0220 0.3977 0.5926 0.040 Uiso 0.52(2) 1 calc PR A 2
C19A C 0.0716(6) 0.3223(5) 0.7194(6) 0.062(2) Uani 1 1 d . . .
H19A H -0.0118 0.3363 0.7526 0.075 Uiso 1 1 d R A .
H19B H 0.1002 0.3305 0.7724 0.075 Uiso 1 1 d R . .
C21A C 0.1439(5) 0.1368(7) 0.8210(6) 0.0535(17) Uani 1 1 d . . .
H21A H 0.2208 0.1763 0.7780 0.080 Uiso 1 1 calc R A .
H21B H 0.1524 0.0582 0.8313 0.080 Uiso 1 1 calc R . .
H21C H 0.0998 0.1358 0.9049 0.080 Uiso 1 1 calc R . .
C22A C -0.0393(4) 0.1361(4) 0.8179(5) 0.0279(10) Uani 1 1 d . . .
H22A H -0.0723 0.1279 0.9054 0.033 Uiso 1 1 calc R A .
H22B H -0.0296 0.0582 0.8237 0.033 Uiso 1 1 calc R . .
C23A C -0.1285(4) 0.1901(4) 0.7670(4) 0.0268(10) Uani 1 1 d . A .
C24A C -0.1038(4) 0.2119(4) 0.6420(4) 0.0226(9) Uani 1 1 d . . .
C26A C -0.1954(4) 0.2450(4) 0.6056(4) 0.0252(9) Uani 1 1 d . A .
C28A C -0.2577(5) 0.2739(6) 0.4478(7) 0.0526(17) Uani 1 1 d . A .
H28A H -0.3210 0.2136 0.5118 0.079 Uiso 1 1 calc R . .
H28B H -0.2283 0.2743 0.3649 0.079 Uiso 1 1 calc R . .
H28C H -0.2868 0.3481 0.4424 0.079 Uiso 1 1 calc R . .
C29A C -0.3051(4) 0.2654(4) 0.6849(5) 0.0273(10) Uani 1 1 d . . .
H29A H -0.3636 0.2886 0.6575 0.033 Uiso 1 1 calc R A .
C30A C -0.3285(4) 0.2511(4) 0.8076(5) 0.0325(11) Uani 1 1 d . A .
C31A C -0.4463(5) 0.2801(5) 0.8917(5) 0.0461(14) Uani 1 1 d . . .
H31A H -0.4530 0.2543 0.9766 0.069 Uiso 1 1 calc R A .
H31B H -0.5092 0.2416 0.8987 0.069 Uiso 1 1 calc R . .
H31C H -0.4518 0.3629 0.8534 0.069 Uiso 1 1 calc R . .
C32A C -0.2405(5) 0.2116(4) 0.8467(5) 0.0333(11) Uani 1 1 d . . .
H32A H -0.2563 0.1989 0.9291 0.040 Uiso 1 1 calc R A .
N12A N 0.3693(4) 0.2190(3) 0.4723(4) 0.0268(8) Uani 1 1 d . . .
N16A N 0.1996(4) 0.3886(3) 0.4878(4) 0.0324(9) Uani 1 1 d . . .
N20A N 0.0796(4) 0.1991(4) 0.7419(4) 0.0312(9) Uani 1 1 d . A .
O2A O 0.1768(3) 0.1102(3) 0.2391(3) 0.0242(6) Uani 1 1 d . . .
O5A O 0.2114(3) 0.2222(2) 0.3518(3) 0.0237(6) Uani 1 1 d . . .
O25A O 0.0035(3) 0.2001(3) 0.5562(3) 0.0265(7) Uani 1 1 d . A .
O27A O -0.1637(3) 0.2522(3) 0.4841(3) 0.0293(7) Uani 1 1 d . . .
C1C C -0.1127(4) 0.0389(4) 0.3830(4) 0.0237(9) Uani 1 1 d . . .
O1C O 0.1670(3) 0.0246(3) 0.6285(3) 0.0259(7) Uani 1 1 d . . .
O2C O 0.0885(3) -0.0025(3) 0.5186(3) 0.0228(6) Uani 1 1 d . . .
O3C O -0.0758(3) 0.1460(3) 0.2999(3) 0.0255(7) Uani 1 1 d . A .
N1D N 0.3574(6) 0.4284(5) 0.7480(6) 0.0613(15) Uani 1 1 d . . .
O1D O 0.3724(6) 0.5062(5) 0.7730(5) 0.0830(17) Uani 1 1 d . . .
O2D O 0.2671(6) 0.3658(6) 0.8179(6) 0.097(2) Uani 1 1 d . . .
O3D O 0.4416(7) 0.4112(7) 0.6553(6) 0.107(2) Uani 1 1 d . . .
C1M C 0.3582(5) 0.4796(6) 0.0332(6) 0.0516(15) Uani 1 1 d . . .
H1M1 H 0.3329 0.5353 0.0679 0.077 Uiso 1 1 calc R . .
H1M2 H 0.4213 0.5154 -0.0536 0.077 Uiso 1 1 calc R . .
H1M3 H 0.3856 0.4141 0.0866 0.077 Uiso 1 1 calc R . .
O1M O 0.2630(4) 0.4419(5) 0.0314(4) 0.0697(14) Uani 1 1 d . . .
H1M H 0.2793 0.4585 -0.0435 0.105 Uiso 1 1 calc R . .
C2M C 0.1922(6) -0.1487(6) 0.8626(6) 0.0562(16) Uani 1 1 d . . .
H2M1 H 0.1979 -0.1358 0.9267 0.084 Uiso 1 1 d R . .
H2M2 H 0.1368 -0.0988 0.8364 0.084 Uiso 1 1 d R . .
H2M3 H 0.2686 -0.1315 0.7885 0.084 Uiso 1 1 d R . .
O2M O 0.1531(13) -0.2657(6) 0.9154(7) 0.223(7) Uani 1 1 d . . .
H2M H 0.2013 -0.2955 0.8702 0.335 Uiso 1 1 d R . .
O1W O 0.0585(3) 0.3537(3) 0.2327(3) 0.0313(7) Uani 1 1 d . . .
O2W O -0.0637(6) 0.5123(6) 0.1192(7) 0.108(2) Uani 1 1 d . . .

loop_
_atom_site_aniso_label
_atom_site_aniso_U_11
_atom_site_aniso_U_22
_atom_site_aniso_U_33
_atom_site_aniso_U_23
_atom_site_aniso_U_13
_atom_site_aniso_U_12
Zn1 0.0287(3) 0.0221(3) 0.0331(3) -0.0178(2) -0.0205(2) 0.0091(2)
Yb1 0.02657(13) 0.02158(12) 0.02897(13) -0.01546(9) -0.01737(10) 0.00704(8)
C1A 0.038(3) 0.050(3) 0.029(3) -0.024(2) -0.019(2) 0.006(2)
C3A 0.027(2) 0.019(2) 0.024(2) -0.0083(18) -0.0136(19) 0.0041(17)
C4A 0.027(2) 0.0135(19) 0.022(2) -0.0029(17) -0.0136(19) 0.0032(17)
C6A 0.029(2) 0.022(2) 0.023(2) -0.0023(18) -0.013(2) 0.0010(18)
C7A 0.027(2) 0.037(3) 0.021(2) -0.004(2) -0.013(2) 0.005(2)
C8A 0.033(3) 0.032(3) 0.021(2) -0.008(2) -0.010(2) 0.013(2)
C9A 0.043(3) 0.056(3) 0.032(3) -0.024(3) -0.020(2) 0.031(3)
C10A 0.036(3) 0.022(2) 0.022(2) -0.0090(19) -0.014(2) 0.0080(19)
C11A 0.034(3) 0.025(2) 0.036(3) -0.002(2) -0.023(2) -0.004(2)
C12A 0.033(2) 0.022(2) 0.036(3) -0.016(2) -0.025(2) 0.0113(18)
C14A 0.068(4) 0.028(3) 0.104(5) -0.040(3) -0.070(4) 0.023(3)
C15A 0.075(4) 0.025(3) 0.141(7) -0.041(4) -0.089(5) 0.022(3)
C17A 0.045(3) 0.023(3) 0.066(4) 0.002(2) -0.042(3) -0.004(2)
C18A 0.036(8) 0.017(5) 0.039(6) -0.018(4) -0.021(5) 0.006(4)
C18B 0.040(8) 0.019(5) 0.042(6) -0.017(4) -0.018(5) 0.009(4)
C19A 0.078(5) 0.036(3) 0.048(4) -0.032(3) 0.010(3) -0.019(3)
C21A 0.040(3) 0.098(5) 0.053(4) -0.051(4) -0.029(3) 0.017(3)
C22A 0.034(3) 0.020(2) 0.030(2) -0.0107(19) -0.016(2) 0.0021(19)
C23A 0.031(2) 0.019(2) 0.026(2) -0.0082(19) -0.011(2) 0.0012(18)
C24A 0.026(2) 0.015(2) 0.029(2) -0.0107(18) -0.0131(19) 0.0025(17)
C26A 0.033(3) 0.013(2) 0.030(2) -0.0082(18) -0.016(2) 0.0014(17)
C28A 0.048(3) 0.084(5) 0.077(4) -0.063(4) -0.049(3) 0.039(3)
C29A 0.025(2) 0.018(2) 0.032(2) -0.0076(19) -0.012(2) 0.0031(17)
C30A 0.028(3) 0.027(2) 0.028(2) -0.007(2) -0.008(2) 0.0027(19)
C31A 0.035(3) 0.051(3) 0.033(3) -0.013(3) -0.010(2) 0.012(3)
C32A 0.036(3) 0.030(3) 0.025(2) -0.007(2) -0.012(2) 0.002(2)
N12A 0.036(2) 0.0164(18) 0.043(2) -0.0153(17) -0.0294(19) 0.0088(16)
N16A 0.050(3) 0.022(2) 0.033(2) -0.0169(18) -0.023(2) 0.0158(18)
N20A 0.033(2) 0.033(2) 0.036(2) -0.0221(19) -0.0145(19) 0.0016(17)
O2A 0.0262(16) 0.0262(16) 0.0253(16) -0.0143(13) -0.0133(13) 0.0037(13)
O5A 0.0302(17) 0.0185(15) 0.0318(17) -0.0149(13) -0.0190(14) 0.0073(12)
O25A 0.0270(17) 0.0310(17) 0.0348(17) -0.0225(15) -0.0181(14) 0.0090(13)
O27A 0.0296(17) 0.0349(18) 0.0415(19) -0.0266(16) -0.0235(15) 0.0138(14)
C1C 0.025(2) 0.026(2) 0.031(2) -0.020(2) -0.016(2) 0.0107(18)
O1C 0.0321(17) 0.0242(16) 0.0344(17) -0.0161(14) -0.0230(15) 0.0063(13)
O2C 0.0260(16) 0.0241(15) 0.0262(16) -0.0134(13) -0.0164(13) 0.0047(12)
O3C 0.0346(18) 0.0222(16) 0.0301(17) -0.0131(14) -0.0218(15) 0.0052(13)
N1D 0.083(4) 0.058(3) 0.052(3) -0.017(3) -0.040(3) -0.008(3)
O1D 0.136(5) 0.063(3) 0.061(3) -0.031(3) -0.045(3) -0.008(3)
O2D 0.097(4) 0.109(5) 0.084(4) -0.023(4) -0.048(4) -0.036(4)
O3D 0.125(6) 0.145(6) 0.083(4) -0.078(5) -0.036(4) -0.010(5)
C1M 0.041(3) 0.070(4) 0.036(3) -0.021(3) -0.013(3) 0.002(3)
O1M 0.051(3) 0.110(4) 0.044(2) -0.027(3) -0.019(2) -0.015(3)
C2M 0.068(4) 0.070(4) 0.048(4) -0.029(3) -0.039(3) 0.015(3)
O2M 0.54(2) 0.057(4) 0.072(5) -0.015(4) -0.141(8) -0.026(7)
O1W 0.0345(18) 0.0255(17) 0.0377(19) -0.0116(15) -0.0227(16) 0.0052(14)
O2W 0.115(5) 0.127(6) 0.132(6) -0.077(5) -0.088(5) 0.055(5)

loop_
_atom_type_symbol
_atom_type_description
_atom_type_scat_dispersion_real
_atom_type_scat_dispersion_imag
_atom_type_scat_source
C C 0.0033 0.0016 'International Tables Vol C Tables 4.2.6.8 and 6.1.1.4'
H H 0.0000 0.0000 'International Tables Vol C Tables 4.2.6.8 and 6.1.1.4'
N N 0.0061 0.0033 'International Tables Vol C Tables 4.2.6.8 and 6.1.1.4'
O O 0.0106 0.0060 'International Tables Vol C Tables 4.2.6.8 and 6.1.1.4'
Zn Zn 0.2839 1.4301 'International Tables Vol C Tables 4.2.6.8 and 6.1.1.4'
Yb Yb -0.3850 5.5486 'International Tables Vol C Tables 4.2.6.8 and 6.1.1.4'

loop_
_geom_angle_atom_site_label_1
_geom_angle_atom_site_label_2
_geom_angle_atom_site_label_3
_geom_angle
_geom_angle_site_symmetry_1
_geom_angle_site_symmetry_3
O1C Zn1 O25A 90.59(12) . .
O1C Zn1 O5A 95.67(11) . .
O25A Zn1 O5A 76.41(12) . .
O1C Zn1 N16A 164.45(13) . .
O25A Zn1 N16A 99.20(14) . .
O5A Zn1 N16A 98.35(13) . .
O1C Zn1 N12A 92.93(13) . .
O25A Zn1 N12A 165.14(13) . .
O5A Zn1 N12A 88.87(13) . .
N16A Zn1 N12A 80.69(15) . .
O1C Zn1 N20A 89.15(14) . .
O25A Zn1 N20A 85.37(13) . .
O5A Zn1 N20A 161.17(13) . .
N16A Zn1 N20A 79.70(15) . .
N12A Zn1 N20A 109.10(14) . .
O1C Zn1 Yb1 84.29(8) . .
O25A Zn1 Yb1 37.96(8) . .
O5A Zn1 Yb1 40.48(8) . .
N16A Zn1 Yb1 110.83(11) . .
N12A Zn1 Yb1 128.16(10) . .
N20A Zn1 Yb1 122.56(11) . .
O25A Yb1 O5A 73.21(11) . .
O25A Yb1 O1W 101.73(12) . .
O5A Yb1 O1W 79.50(11) . .
O25A Yb1 O2C 107.72(11) . 2_556
O5A Yb1 O2C 140.38(10) . 2_556
O1W Yb1 O2C 135.69(11) . 2_556
O25A Yb1 O3C 141.59(11) . .
O5A Yb1 O3C 142.95(11) . .
O1W Yb1 O3C 80.14(11) . .
O2C Yb1 O3C 56.24(10) 2_556 .
O25A Yb1 O2C 78.01(11) . .
O5A Yb1 O2C 75.99(10) . .
O1W Yb1 O2C 154.46(11) . .
O2C Yb1 O2C 65.94(12) 2_556 .
O3C Yb1 O2C 116.16(10) . .
O25A Yb1 O2A 139.59(11) . .
O5A Yb1 O2A 70.67(10) . .
O1W Yb1 O2A 89.00(12) . .
O2C Yb1 O2A 89.43(11) 2_556 .
O3C Yb1 O2A 78.36(11) . .
O2C Yb1 O2A 76.27(11) . .
O25A Yb1 O27A 66.88(11) . .
O5A Yb1 O27A 127.79(10) . .
O1W Yb1 O27A 77.22(12) . .
O2C Yb1 O27A 84.69(11) 2_556 .
O3C Yb1 O27A 76.44(11) . .
O2C Yb1 O27A 124.16(11) . .
O2A Yb1 O27A 152.96(10) . .
O25A Yb1 C1C 130.06(12) . .
O5A Yb1 C1C 150.48(11) . .
O1W Yb1 C1C 107.95(13) . .
O2C Yb1 C1C 28.56(12) 2_556 .
O3C Yb1 C1C 27.86(12) . .
O2C Yb1 C1C 90.39(12) . .
O2A Yb1 C1C 80.77(12) . .
O27A Yb1 C1C 81.54(12) . .
O25A Yb1 C4A 91.67(11) . .
O5A Yb1 C4A 23.28(11) . .
O1W Yb1 C4A 89.14(11) . .
O2C Yb1 C4A 121.64(11) 2_556 .
O3C Yb1 C4A 126.72(11) . .
O2C Yb1 C4A 65.42(10) . .
O2A Yb1 C4A 49.19(11) . .
O27A Yb1 C4A 151.04(11) . .
C1C Yb1 C4A 127.25(12) . .
O25A Yb1 C24A 21.15(11) . .
O5A Yb1 C24A 93.74(11) . .
O1W Yb1 C24A 101.11(12) . .
O2C Yb1 C24A 95.25(11) 2_556 .
O3C Yb1 C24A 120.44(12) . .
O2C Yb1 C24A 87.64(11) . .
O2A Yb1 C24A 159.73(11) . .
O27A Yb1 C24A 47.31(11) . .
C1C Yb1 C24A 112.02(12) . .
C4A Yb1 C24A 112.83(11) . .
O25A Yb1 C3A 115.39(11) . .
O5A Yb1 C3A 48.64(11) . .
O1W Yb1 C3A 93.78(12) . .
O2C Yb1 C3A 102.34(11) 2_556 .
O3C Yb1 C3A 102.63(11) . .
O2C Yb1 C3A 64.45(11) . .
O2A Yb1 C3A 24.28(11) . .
O27A Yb1 C3A 171.00(11) . .
C1C Yb1 C3A 101.88(12) . .
C4A Yb1 C3A 25.78(11) . .
C24A Yb1 C3A 136.09(11) . .
C10A C3A C4A 122.4(4) . .
C10A C3A O2A 121.8(4) . .
C4A C3A O2A 115.8(4) . .
C10A C3A Yb1 157.6(3) . .
C4A C3A Yb1 74.6(3) . .
O2A C3A Yb1 43.96(18) . .
O5A C4A C6A 122.8(4) . .
O5A C4A C3A 119.9(4) . .
C6A C4A C3A 117.3(4) . .
O5A C4A Yb1 41.70(19) . .
C6A C4A Yb1 160.6(3) . .
C3A C4A Yb1 79.6(3) . .
C7A C6A C4A 119.8(4) . .
C7A C6A C11A 121.3(4) . .
C4A C6A C11A 118.7(4) . .
C8A C7A C6A 122.0(5) . .
C10A C8A C7A 118.2(4) . .
C10A C8A C9A 119.8(5) . .
C7A C8A C9A 122.0(5) . .
C3A C10A C8A 120.0(4) . .
N12A C11A C6A 115.1(4) . .
N12A C14A C15A 110.3(4) . .
N16A C15A C14A 111.7(5) . .
C19A C18A N16A 110.7(8) . .
C19A C18B N16A 118.2(8) . .
C18B C19A C18A 40.7(6) . .
C18B C19A N20A 116.1(6) . .
C18A C19A N20A 118.8(6) . .
N20A C22A C23A 116.8(4) . .
C24A C23A C32A 118.7(4) . .
C24A C23A C22A 120.3(4) . .
C32A C23A C22A 120.9(4) . .
O25A C24A C23A 122.7(4) . .
O25A C24A C26A 118.8(4) . .
C23A C24A C26A 118.5(4) . .
O25A C24A Yb1 36.15(18) . .
C23A C24A Yb1 152.9(3) . .
C26A C24A Yb1 84.9(3) . .
C29A C26A O27A 124.7(4) . .
C29A C26A C24A 122.1(4) . .
O27A C26A C24A 113.2(4) . .
C26A C29A C30A 119.8(4) . .
C32A C30A C29A 118.1(4) . .
C32A C30A C31A 121.9(5) . .
C29A C30A C31A 119.9(5) . .
C30A C32A C23A 122.6(5) . .
C12A N12A C14A 109.2(4) . .
C12A N12A C11A 108.4(4) . .
C14A N12A C11A 109.1(4) . .
C12A N12A Zn1 112.4(3) . .
C14A N12A Zn1 104.8(3) . .
C11A N12A Zn1 112.7(3) . .
C17A N16A C15A 109.3(4) . .
C17A N16A C18A 122.3(6) . .
C15A N16A C18A 91.7(7) . .
C17A N16A C18B 97.4(6) . .
C15A N16A C18B 128.1(7) . .
C18A N16A C18B 37.2(5) . .
C17A N16A Zn1 109.6(3) . .
C15A N16A Zn1 109.9(3) . .
C18A N16A Zn1 112.3(4) . .
C18B N16A Zn1 101.1(4) . .
C22A N20A C19A 111.4(4) . .
C22A N20A C21A 105.9(4) . .
C19A N20A C21A 110.0(5) . .
C22A N20A Zn1 111.4(3) . .
C19A N20A Zn1 106.2(3) . .
C21A N20A Zn1 112.2(3) . .
C3A O2A C1A 114.3(3) . .
C3A O2A Yb1 111.8(2) . .
C1A O2A Yb1 126.7(3) . .
C4A O5A Zn1 116.6(2) . .
C4A O5A Yb1 115.0(2) . .
Zn1 O5A Yb1 101.01(12) . .
C24A O25A Zn1 131.9(3) . .
C24A O25A Yb1 122.7(3) . .
Zn1 O25A Yb1 105.43(13) . .
C26A O27A C28A 115.6(4) . .
C26A O27A Yb1 113.6(3) . .
C28A O27A Yb1 128.1(3) . .
O1C C1C O3C 123.2(4) 2_556 .
O1C C1C O2C 123.1(4) 2_556 2_556
O3C C1C O2C 113.7(4) . 2_556
O1C C1C Yb1 173.6(3) 2_556 .
O3C C1C Yb1 57.5(2) . .
O2C C1C Yb1 56.6(2) 2_556 .
C1C O1C Zn1 124.3(3) 2_556 .
C1C O2C Yb1 94.8(2) 2_556 2_556
C1C O2C Yb1 136.6(3) 2_556 .
Yb1 O2C Yb1 114.06(12) 2_556 .
C1C O3C Yb1 94.6(2) . .
O2D N1D O1D 119.3(7) . .
O2D N1D O3D 120.9(7) . .
O1D N1D O3D 119.5(7) . .

loop_
_geom_bond_atom_site_label_1
_geom_bond_atom_site_label_2
_geom_bond_distance
_geom_bond_site_symmetry_2
Zn1 O1C 2.053(3) .
Zn1 O25A 2.133(3) .
Zn1 O5A 2.188(3) .
Zn1 N16A 2.194(4) .
Zn1 N12A 2.208(4) .
Zn1 N20A 2.285(4) .
Zn1 Yb1 3.4485(10) .
Yb1 O25A 2.201(3) .
Yb1 O5A 2.281(3) .
Yb1 O1W 2.290(3) .
Yb1 O2C 2.302(3) 2_556
Yb1 O3C 2.324(3) .
Yb1 O2C 2.327(3) .
Yb1 O2A 2.368(3) .
Yb1 O27A 2.507(3) .
Yb1 C1C 2.746(4) .
Yb1 C4A 3.107(5) .
Yb1 C24A 3.139(5) .
Yb1 C3A 3.169(5) .
C1A O2A 1.448(5) .
C3A C10A 1.379(6) .
C3A C4A 1.401(6) .
C3A O2A 1.403(5) .
C4A O5A 1.355(5) .
C4A C6A 1.400(6) .
C6A C7A 1.394(7) .
C6A C11A 1.497(7) .
C7A C8A 1.390(7) .
C8A C10A 1.390(7) .
C8A C9A 1.518(7) .
C11A N12A 1.488(6) .
C12A N12A 1.475(5) .
C14A N12A 1.484(6) .
C14A C15A 1.525(7) .
C15A N16A 1.468(8) .
C17A N16A 1.460(6) .
C18A C19A 1.458(12) .
C18A N16A 1.503(10) .
C18B C19A 1.299(12) .
C18B N16A 1.535(11) .
C19A N20A 1.481(7) .
C21A N20A 1.489(7) .
C22A N20A 1.481(6) .
C22A C23A 1.508(7) .
C23A C24A 1.397(6) .
C23A C32A 1.399(7) .
C24A O25A 1.346(5) .
C24A C26A 1.403(6) .
C26A C29A 1.374(7) .
C26A O27A 1.397(6) .
C28A O27A 1.437(6) .
C29A C30A 1.404(7) .
C30A C32A 1.384(7) .
C30A C31A 1.508(7) .
C1C O1C 1.254(5) 2_556
C1C O3C 1.287(5) .
C1C O2C 1.317(5) 2_556
O1C C1C 1.254(5) 2_556
O2C C1C 1.317(5) 2_556
O2C Yb1 2.302(3) 2_556
N1D O2D 1.202(8) .
N1D O1D 1.258(7) .
N1D O3D 1.274(9) .
C1M O1M 1.396(7) .
C2M O2M 1.404(10) .
